data_2238177
loop_
_publ_author_name
'Arman, Hadi D.'
'Tiekink, Edward R. T.'

_publ_section_title
;
 4-Carboxypyridin-1-ium 2,4,5-tricarboxybenzoate monohydrate
;
_journal_coeditor_code HB7093
_journal_issue 7
_journal_name_full 'Acta Crystallographica Section E'
_journal_page_first o1122
_journal_page_last o1123
_journal_paper_doi 10.1107/S1600536813016437
_journal_volume 69
_journal_year 2013
_chemical_formula_iupac 'C6 H6 N O2 +, C10 H5 O8 -, H2 O'
_chemical_formula_moiety 'C6 H6 N O2 +, C10 H5 O8 -, H2 O'
_chemical_formula_sum 'C16 H13 N O11'
_chemical_formula_weight 395.27
_chemical_name_systematic
;
4-Carboxypyridin-1-ium 2,4,5-tricarboxybenzoate monohydrate
;
_space_group_IT_number 2
_symmetry_cell_setting triclinic
_symmetry_space_group_name_Hall '-P 1'
_symmetry_space_group_name_H-M 'P -1'
_atom_sites_solution_hydrogens geom
_atom_sites_solution_primary direct
_atom_sites_solution_secondary difmap
_audit_creation_method SHELXL-97
_cell_angle_alpha 99.560(10)
_cell_angle_beta 114.667(8)
_cell_angle_gamma 110.283(9)
_cell_formula_units_Z 2
_cell_length_a 9.724(2)
_cell_length_b 10.007(2)
_cell_length_c 10.755(2)
_cell_measurement_reflns_used 3944
_cell_measurement_temperature 98(2)
_cell_measurement_theta_max 29.8
_cell_measurement_theta_min 2.3
_cell_volume 830.7(3)
_computing_cell_refinement 'CrystalClear (Molecular Structure Corporation & Rigaku, 2005)'
_computing_data_collection 'CrystalClear (Molecular Structure Corporation & Rigaku, 2005)'
_computing_data_reduction 'CrystalClear (Molecular Structure Corporation & Rigaku, 2005)'
_computing_molecular_graphics 'ORTEP-3 for Windows (Farrugia, 2012) and DIAMOND (Brandenburg, 2006)'
_computing_publication_material 'publCIF (Westrip, 2010)'
_computing_structure_refinement 'SHELXL97 (Sheldrick, 2008)'
_computing_structure_solution 'SHELXS97 (Sheldrick, 2008)'
_diffrn_ambient_temperature 98(2)
_diffrn_measured_fraction_theta_full 0.991
_diffrn_measured_fraction_theta_max 0.991
_diffrn_measurement_device_type 'Rigaku AFC12\K/SATURN724'
_diffrn_measurement_method \w
_diffrn_radiation_monochromator graphite
_diffrn_radiation_source 'fine-focus sealed tube'
_diffrn_radiation_type MoK\a
_diffrn_radiation_wavelength 0.71073
_diffrn_reflns_av_R_equivalents 0.0198
_diffrn_reflns_av_sigmaI/netI 0.0146
_diffrn_reflns_limit_h_max 12
_diffrn_reflns_limit_h_min -11
_diffrn_reflns_limit_k_max 12
_diffrn_reflns_limit_k_min -12
_diffrn_reflns_limit_l_max 9
_diffrn_reflns_limit_l_min -13
_diffrn_reflns_number 5233
_diffrn_reflns_theta_full 26.49
_diffrn_reflns_theta_max 26.49
_diffrn_reflns_theta_min 2.33
_diffrn_standards_decay_% 0
_diffrn_standards_interval_count 0
_diffrn_standards_interval_time 0
_diffrn_standards_number 0
_exptl_absorpt_coefficient_mu 0.137
_exptl_absorpt_correction_T_max 1.000
_exptl_absorpt_correction_T_min 0.807
_exptl_absorpt_correction_type multi-scan
_exptl_absorpt_process_details '(ABSCOR; Higashi, 1995)'
_exptl_crystal_colour colourless
_exptl_crystal_density_diffrn 1.580
_exptl_crystal_density_method 'not measured'
_exptl_crystal_description block
_exptl_crystal_F_000 408
_exptl_crystal_size_max 0.33
_exptl_crystal_size_mid 0.25
_exptl_crystal_size_min 0.20
_refine_diff_density_max 0.341
_refine_diff_density_min -0.265
_refine_ls_extinction_method none
_refine_ls_goodness_of_fit_ref 1.167
_refine_ls_hydrogen_treatment mixed
_refine_ls_matrix_type full
_refine_ls_number_parameters 281
_refine_ls_number_reflns 3414
_refine_ls_number_restraints 8
_refine_ls_restrained_S_all 1.166
_refine_ls_R_factor_all 0.0608
_refine_ls_R_factor_gt 0.0561
_refine_ls_shift/su_max 0.000
_refine_ls_shift/su_mean 0.000
_refine_ls_structure_factor_coef Fsqd
_refine_ls_weighting_details 'calc w=1/[\s^2^(Fo^2^)+(0.0449P)^2^+1.2826P] where P=(Fo^2^+2Fc^2^)/3'
_refine_ls_weighting_scheme calc
_refine_ls_wR_factor_gt 0.1298
_refine_ls_wR_factor_ref 0.1329
_reflns_number_gt 3200
_reflns_number_total 3414
_reflns_threshold_expression I>2\s(I)
_cod_data_source_file hb7093.cif
_cod_data_source_block I
_cod_database_code 2238177
_cod_database_fobs_code 2238177

loop_
_symmetry_equiv_pos_as_xyz
'x, y, z'
'-x, -y, -z'

loop_
_atom_site_type_symbol
_atom_site_label
_atom_site_fract_x
_atom_site_fract_y
_atom_site_fract_z
_atom_site_U_iso_or_equiv
_atom_site_adp_type
_atom_site_calc_flag
_atom_site_refinement_flags
_atom_site_occupancy
_atom_site_symmetry_multiplicity
O O1 0.1555(2) 0.6476(2) 0.60109(18) 0.0198(4) Uani d . 1 1
O O2 0.3582(2) 0.80549(19) 0.83497(17) 0.0192(4) Uani d . 1 1
O O3 0.3881(2) 0.53016(19) 0.85274(17) 0.0180(4) Uani d . 1 1
O O4 0.6609(2) 0.56930(19) 0.94793(17) 0.0164(3) Uani d D 1 1
H H4O 0.642(4) 0.534(4) 1.008(3) 0.037(9) Uiso d D 1 1
O O5 0.8655(2) 0.7742(2) 0.5022(2) 0.0235(4) Uani d . 1 1
O O6 0.9197(2) 0.6410(2) 0.64907(19) 0.0210(4) Uani d D 1 1
H H6O 0.994(4) 0.643(5) 0.627(5) 0.076(15) Uiso d D 1 1
O O7 0.6828(2) 0.98272(19) 0.46806(18) 0.0198(4) Uani d . 1 1
O O8 0.5263(2) 0.7429(2) 0.29663(18) 0.0219(4) Uani d D 1 1
H H8O 0.542(6) 0.788(5) 0.240(4) 0.077(15) Uiso d D 1 1
O O9 0.1620(3) 0.9309(3) -0.0204(3) 0.0409(6) Uani d . 1 1
O O10 0.1966(2) 0.7184(2) -0.0264(2) 0.0251(4) Uani d D 1 1
H H10O 0.243(4) 0.751(4) -0.074(3) 0.039(9) Uiso d D 1 1
O O1W 0.6084(2) 0.8838(2) 0.1330(2) 0.0251(4) Uani d D 1 1
H H1W 0.645(4) 0.9798(13) 0.166(3) 0.042(10) Uiso d D 1 1
H H2W 0.549(4) 0.849(3) 0.0401(11) 0.058(12) Uiso d D 1 1
N N1 -0.0175(3) 0.7469(2) 0.3153(2) 0.0187(4) Uani d D 1 1
H H1N -0.054(4) 0.736(4) 0.378(3) 0.037(9) Uiso d D 1 1
C C1 0.4428(3) 0.7087(2) 0.6751(2) 0.0129(4) Uani d . 1 1
C C2 0.5480(3) 0.6444(2) 0.7461(2) 0.0126(4) Uani d . 1 1
C C3 0.6741(3) 0.6448(2) 0.7146(2) 0.0127(4) Uani d . 1 1
H H3 0.7450 0.6024 0.7630 0.015 Uiso calc R 1 1
C C4 0.6972(3) 0.7066(2) 0.6129(2) 0.0123(4) Uani d . 1 1
C C5 0.5920(3) 0.7703(2) 0.5415(2) 0.0128(4) Uani d . 1 1
C C6 0.4668(3) 0.7715(2) 0.5742(2) 0.0136(4) Uani d . 1 1
H H6 0.3973 0.8155 0.5272 0.016 Uiso calc R 1 1
C C7 0.3075(3) 0.7199(3) 0.7072(2) 0.0138(4) Uani d . 1 1
C C8 0.5237(3) 0.5753(2) 0.8532(2) 0.0134(4) Uani d . 1 1
C C9 0.8360(3) 0.7090(2) 0.5826(2) 0.0131(4) Uani d . 1 1
C C10 0.6099(3) 0.8443(2) 0.4328(2) 0.0132(4) Uani d . 1 1
C C11 0.0918(3) 0.7909(3) 0.1229(2) 0.0171(5) Uani d . 1 1
C C12 0.0210(3) 0.8792(3) 0.1604(3) 0.0202(5) Uani d . 1 1
H H12 0.0106 0.9548 0.1194 0.024 Uiso calc R 1 1
C C13 -0.0339(3) 0.8546(3) 0.2584(3) 0.0215(5) Uani d . 1 1
H H13 -0.0827 0.9131 0.2853 0.026 Uiso calc R 1 1
C C14 0.0488(3) 0.6591(3) 0.2804(3) 0.0199(5) Uani d . 1 1
H H14 0.0573 0.5842 0.3229 0.024 Uiso calc R 1 1
C C15 0.1047(3) 0.6786(3) 0.1820(3) 0.0194(5) Uani d . 1 1
H H15 0.1508 0.6169 0.1555 0.023 Uiso calc R 1 1
C C16 0.1542(3) 0.8213(3) 0.0175(3) 0.0222(5) Uani d . 1 1

loop_
_atom_site_aniso_label
_atom_site_aniso_U_11
_atom_site_aniso_U_22
_atom_site_aniso_U_33
_atom_site_aniso_U_12
_atom_site_aniso_U_13
_atom_site_aniso_U_23
O1 0.0155(8) 0.0324(9) 0.0186(8) 0.0140(7) 0.0122(7) 0.0092(7)
O2 0.0233(9) 0.0281(9) 0.0162(8) 0.0155(7) 0.0150(7) 0.0089(7)
O3 0.0172(8) 0.0267(9) 0.0195(8) 0.0122(7) 0.0138(7) 0.0133(7)
O4 0.0156(8) 0.0248(8) 0.0150(8) 0.0103(7) 0.0104(7) 0.0122(7)
O5 0.0293(10) 0.0366(10) 0.0315(10) 0.0243(8) 0.0261(8) 0.0242(8)
O6 0.0232(9) 0.0355(10) 0.0279(9) 0.0227(8) 0.0213(8) 0.0218(8)
O7 0.0232(9) 0.0193(8) 0.0222(9) 0.0103(7) 0.0146(7) 0.0108(7)
O8 0.0294(9) 0.0236(9) 0.0135(8) 0.0100(8) 0.0128(7) 0.0083(7)
O9 0.0678(16) 0.0473(13) 0.0561(14) 0.0395(12) 0.0537(13) 0.0393(11)
O10 0.0327(10) 0.0353(10) 0.0244(9) 0.0202(9) 0.0230(8) 0.0163(8)
O1W 0.0305(10) 0.0285(10) 0.0195(9) 0.0134(8) 0.0150(8) 0.0113(8)
N1 0.0184(10) 0.0241(10) 0.0143(9) 0.0065(8) 0.0121(8) 0.0060(8)
C1 0.0124(10) 0.0155(10) 0.0121(10) 0.0061(8) 0.0083(8) 0.0034(8)
C2 0.0130(10) 0.0158(10) 0.0115(10) 0.0078(8) 0.0074(8) 0.0050(8)
C3 0.0129(10) 0.0156(10) 0.0133(10) 0.0081(8) 0.0081(8) 0.0065(8)
C4 0.0127(10) 0.0146(10) 0.0133(10) 0.0076(8) 0.0088(8) 0.0046(8)
C5 0.0136(10) 0.0155(10) 0.0102(9) 0.0067(8) 0.0070(8) 0.0045(8)
C6 0.0145(10) 0.0183(10) 0.0142(10) 0.0106(9) 0.0094(9) 0.0073(8)
C7 0.0178(11) 0.0191(11) 0.0156(10) 0.0123(9) 0.0129(9) 0.0111(9)
C8 0.0158(10) 0.0150(10) 0.0130(10) 0.0079(8) 0.0101(9) 0.0044(8)
C9 0.0127(10) 0.0190(11) 0.0133(10) 0.0088(9) 0.0098(8) 0.0066(8)
C10 0.0118(10) 0.0198(11) 0.0148(10) 0.0107(9) 0.0088(8) 0.0089(9)
C11 0.0172(11) 0.0208(11) 0.0147(10) 0.0075(9) 0.0104(9) 0.0064(9)
C12 0.0212(12) 0.0207(11) 0.0202(11) 0.0093(10) 0.0118(10) 0.0081(9)
C13 0.0213(12) 0.0244(12) 0.0220(12) 0.0117(10) 0.0138(10) 0.0057(10)
C14 0.0217(12) 0.0233(12) 0.0187(11) 0.0103(10) 0.0129(10) 0.0097(9)
C15 0.0218(12) 0.0255(12) 0.0187(11) 0.0140(10) 0.0135(10) 0.0098(10)
C16 0.0260(13) 0.0313(13) 0.0200(11) 0.0160(11) 0.0168(10) 0.0135(10)

loop_
_atom_type_symbol
_atom_type_description
_atom_type_scat_dispersion_real
_atom_type_scat_dispersion_imag
_atom_type_scat_source
C C 0.0033 0.0016 'International Tables Vol C Tables 4.2.6.8 and 6.1.1.4'
H H 0.0000 0.0000 'International Tables Vol C Tables 4.2.6.8 and 6.1.1.4'
N N 0.0061 0.0033 'International Tables Vol C Tables 4.2.6.8 and 6.1.1.4'
O O 0.0106 0.0060 'International Tables Vol C Tables 4.2.6.8 and 6.1.1.4'

loop_
_geom_angle_atom_site_label_1
_geom_angle_atom_site_label_2
_geom_angle_atom_site_label_3
_geom_angle
C8 O4 H4O 110(2)
C9 O6 H6O 111(3)
C10 O8 H8O 110(3)
C16 O10 H10O 106(2)
H1W O1W H2W 109.7(16)
C13 N1 C14 123.1(2)
C13 N1 H1N 116(2)
C14 N1 H1N 121(2)
C6 C1 C2 119.26(19)
C6 C1 C7 117.27(19)
C2 C1 C7 123.42(19)
C3 C2 C1 119.65(19)
C3 C2 C8 120.08(19)
C1 C2 C8 120.27(19)
C2 C3 C4 121.0(2)
C2 C3 H3 119.5
C4 C3 H3 119.5
C3 C4 C5 119.42(19)
C3 C4 C9 120.37(19)
C5 C4 C9 120.19(19)
C6 C5 C4 119.57(19)
C6 C5 C10 116.79(19)
C4 C5 C10 123.60(19)
C5 C6 C1 121.1(2)
C5 C6 H6 119.5
C1 C6 H6 119.5
O1 C7 O2 126.2(2)
O1 C7 C1 116.06(19)
O2 C7 C1 117.70(19)
O3 C8 O4 124.0(2)
O3 C8 C2 122.2(2)
O4 C8 C2 113.81(18)
O5 C9 O6 124.6(2)
O5 C9 C4 120.44(19)
O6 C9 C4 114.93(18)
O7 C10 O8 125.1(2)
O7 C10 C5 121.98(19)
O8 C10 C5 112.69(18)
C15 C11 C12 120.4(2)
C15 C11 C16 121.5(2)
C12 C11 C16 118.1(2)
C13 C12 C11 118.8(2)
C13 C12 H12 120.6
C11 C12 H12 120.6
N1 C13 C12 119.5(2)
N1 C13 H13 120.2
C12 C13 H13 120.2
N1 C14 C15 119.7(2)
N1 C14 H14 120.2
C15 C14 H14 120.2
C14 C15 C11 118.5(2)
C14 C15 H15 120.7
C11 C15 H15 120.7
O9 C16 O10 125.4(2)
O9 C16 C11 121.5(2)
O10 C16 C11 113.1(2)

loop_
_geom_bond_atom_site_label_1
_geom_bond_atom_site_label_2
_geom_bond_distance
O1 C7 1.260(3)
O2 C7 1.271(3)
O3 C8 1.234(3)
O4 C8 1.327(3)
O4 H4O 0.845(10)
O5 C9 1.232(3)
O6 C9 1.303(3)
O6 H6O 0.847(10)
O7 C10 1.219(3)
O8 C10 1.333(3)
O8 H8O 0.846(10)
O9 C16 1.221(3)
O10 C16 1.323(3)
O10 H10O 0.845(10)
O1W H1W 0.849(10)
O1W H2W 0.847(10)
N1 C13 1.347(3)
N1 C14 1.347(3)
N1 H1N 0.885(10)
C1 C6 1.401(3)
C1 C2 1.418(3)
C1 C7 1.528(3)
C2 C3 1.400(3)
C2 C8 1.497(3)
C3 C4 1.401(3)
C3 H3 0.9500
C4 C5 1.415(3)
C4 C9 1.509(3)
C5 C6 1.404(3)
C5 C10 1.521(3)
C6 H6 0.9500
C11 C15 1.397(3)
C11 C12 1.398(3)
C11 C16 1.519(3)
C12 C13 1.386(3)
C12 H12 0.9500
C13 H13 0.9500
C14 C15 1.389(3)
C14 H14 0.9500
C15 H15 0.9500

loop_
_geom_hbond_atom_site_label_D
_geom_hbond_atom_site_label_H
_geom_hbond_atom_site_label_A
_geom_hbond_site_symmetry_A
_geom_hbond_distance_DH
_geom_hbond_distance_HA
_geom_hbond_distance_DA
_geom_hbond_angle_DHA
O4 H4O O3 2_667 0.84(3) 1.82(3) 2.654(3) 176(3)
O6 H6O O1 1_655 0.85(5) 1.69(5) 2.534(3) 174(5)
O8 H8O O1W . 0.85(5) 1.79(5) 2.634(3) 171(6)
O10 H10O O2 1_554 0.85(4) 1.78(4) 2.625(3) 172(4)
N1 H1N O5 1_455 0.89(4) 1.86(4) 2.711(3) 160(4)
O1W H1W O2 2_676 0.848(19) 2.16(2) 2.957(3) 156(3)
O1W H2W O2 1_554 0.846(10) 2.050(19) 2.853(3) 158(4)
C6 H6 O7 2_676 0.95 2.40 3.267(3) 151
C12 H12 O9 2_575 0.95 2.35 3.179(4) 146
C14 H14 O6 2_666 0.95 2.40 3.300(4) 159

loop_
_geom_torsion_atom_site_label_1
_geom_torsion_atom_site_label_2
_geom_torsion_atom_site_label_3
_geom_torsion_atom_site_label_4
_geom_torsion
C6 C1 C2 C3 0.1(3)
C7 C1 C2 C3 -177.2(2)
C6 C1 C2 C8 -179.41(19)
C7 C1 C2 C8 3.3(3)
C1 C2 C3 C4 -0.6(3)
C8 C2 C3 C4 178.9(2)
C2 C3 C4 C5 0.3(3)
C2 C3 C4 C9 178.74(19)
C3 C4 C5 C6 0.4(3)
C9 C4 C5 C6 -178.04(19)
C3 C4 C5 C10 178.15(19)
C9 C4 C5 C10 -0.3(3)
C4 C5 C6 C1 -0.9(3)
C10 C5 C6 C1 -178.77(19)
C2 C1 C6 C5 0.6(3)
C7 C1 C6 C5 178.1(2)
C6 C1 C7 O1 64.6(3)
C2 C1 C7 O1 -118.1(2)
C6 C1 C7 O2 -112.4(2)
C2 C1 C7 O2 64.9(3)
C3 C2 C8 O3 -157.6(2)
C1 C2 C8 O3 21.9(3)
C3 C2 C8 O4 23.1(3)
C1 C2 C8 O4 -157.40(19)
C3 C4 C9 O5 -174.1(2)
C5 C4 C9 O5 4.3(3)
C3 C4 C9 O6 4.6(3)
C5 C4 C9 O6 -177.0(2)
C6 C5 C10 O7 77.3(3)
C4 C5 C10 O7 -100.5(3)
C6 C5 C10 O8 -97.4(2)
C4 C5 C10 O8 84.8(3)
C15 C11 C12 C13 0.8(4)
C16 C11 C12 C13 -178.9(2)
C14 N1 C13 C12 -0.7(4)
C11 C12 C13 N1 0.1(4)
C13 N1 C14 C15 0.3(4)
N1 C14 C15 C11 0.6(4)
C12 C11 C15 C14 -1.2(4)
C16 C11 C15 C14 178.6(2)
C15 C11 C16 O9 -171.1(3)
C12 C11 C16 O9 8.7(4)
C15 C11 C16 O10 9.1(3)
C12 C11 C16 O10 -171.2(2)
